data_7225852
loop_
_publ_author_name
'RUBALINGAM, PADMAVATHY'
'N, Karthikeyan'
'Duraisamy, Sathya'
'R, Jagan'
'R., Mohan Kumar'
'Kandasamy, Sivakumar'

_publ_section_title
;
 Anion assisted supramolecular self-assemblies of succinate and malate
 adducts: Crystal structure and Theoretical modelling
;
_journal_name_full 'RSC Adv.'
_journal_paper_doi 10.1039/C6RA15683E
_journal_year 2016
_chemical_formula_moiety 'C6 H12 N4, C4 H6 O4'
_chemical_formula_sum 'C10 H18 N4 O4'
_chemical_formula_weight 258.28
_chemical_name_systematic
; 
 ? 
;
_space_group_IT_number 14
_symmetry_cell_setting monoclinic
_symmetry_space_group_name_Hall '-P 2ybc'
_symmetry_space_group_name_H-M 'P 1 21/c 1'
_atom_sites_solution_hydrogens geom
_atom_sites_solution_primary direct
_atom_sites_solution_secondary difmap
_audit_creation_method SHELXL-97
_audit_update_record
;
2016-01-25 deposited with the CCDC.
2016-07-06 downloaded from the CCDC.
;
_cell_angle_alpha 90.00
_cell_angle_beta 99.398(2)
_cell_angle_gamma 90.00
_cell_formula_units_Z 4
_cell_length_a 6.0011(3)
_cell_length_b 18.2772(10)
_cell_length_c 11.7435(7)
_cell_measurement_reflns_used 5060
_cell_measurement_temperature 295(2)
_cell_measurement_theta_max 28.30
_cell_measurement_theta_min 2.23
_cell_volume 1270.78(12)
_computing_cell_refinement 'APEX2/SAINT (Bruker, 2004)'
_computing_data_collection 'APEX2 (Bruker, 2004)'
_computing_data_reduction 'SAINT/XPREP (Bruker, 2004)'
_computing_molecular_graphics 'ORTEP3 (Farrugia, 1997) and Mercury (Macrae et al., 2008)'
_computing_publication_material 'PLATON (Spek, 2003)'
_computing_structure_refinement 'SHELXL-97 (Sheldrick, 2008)'
_computing_structure_solution 'SIR92 (Altomare et al., 1993)'
_diffrn_ambient_temperature 295(2)
_diffrn_measured_fraction_theta_full 1.000
_diffrn_measured_fraction_theta_max 1.000
_diffrn_measurement_device_type 'Bruker AXS Kappa APEX2 CCD Diffractometer'
_diffrn_measurement_method '\w and \f scan'
_diffrn_radiation_monochromator graphite
_diffrn_radiation_source 'fine-focus sealed tube'
_diffrn_radiation_type MoK\a
_diffrn_radiation_wavelength 0.71073
_diffrn_reflns_av_R_equivalents 0.0249
_diffrn_reflns_av_sigmaI/netI 0.0185
_diffrn_reflns_limit_h_max 4
_diffrn_reflns_limit_h_min -7
_diffrn_reflns_limit_k_max 21
_diffrn_reflns_limit_k_min -21
_diffrn_reflns_limit_l_max 13
_diffrn_reflns_limit_l_min -13
_diffrn_reflns_number 12113
_diffrn_reflns_theta_full 24.99
_diffrn_reflns_theta_max 24.99
_diffrn_reflns_theta_min 2.08
_exptl_absorpt_coefficient_mu 0.105
_exptl_absorpt_correction_T_max 0.9792
_exptl_absorpt_correction_T_min 0.9091
_exptl_absorpt_correction_type multi-scan
_exptl_absorpt_process_details 'SADABS (Bruker, 2004)'
_exptl_crystal_colour colourless
_exptl_crystal_density_diffrn 1.350
_exptl_crystal_density_method 'not measured'
_exptl_crystal_description block
_exptl_crystal_F_000 552
_exptl_crystal_size_max 0.30
_exptl_crystal_size_mid 0.20
_exptl_crystal_size_min 0.20
_refine_diff_density_max 0.467
_refine_diff_density_min -0.229
_refine_diff_density_rms 0.042
_refine_ls_extinction_coef 0.015(3)
_refine_ls_extinction_expression Fc^*^=kFc[1+0.001xFc^2^\l^3^/sin(2\q)]^-1/4^
_refine_ls_extinction_method SHELXL
_refine_ls_goodness_of_fit_ref 1.068
_refine_ls_hydrogen_treatment constr
_refine_ls_matrix_type full
_refine_ls_number_parameters 201
_refine_ls_number_reflns 2235
_refine_ls_number_restraints 15
_refine_ls_restrained_S_all 1.071
_refine_ls_R_factor_all 0.0672
_refine_ls_R_factor_gt 0.0554
_refine_ls_shift/su_max 0.000
_refine_ls_shift/su_mean 0.000
_refine_ls_structure_factor_coef Fsqd
_refine_ls_weighting_details 'calc w=1/[\s^2^(Fo^2^)+(0.0672P)^2^+0.7824P] where P=(Fo^2^+2Fc^2^)/3'
_refine_ls_weighting_scheme calc
_refine_ls_wR_factor_gt 0.1447
_refine_ls_wR_factor_ref 0.1568
_reflns_number_gt 1801
_reflns_number_total 2235
_reflns_threshold_expression >2sigma(I)
_cod_data_source_file c6ra15683e2.cif
_cod_data_source_block shelxl
_cod_original_sg_symbol_H-M P21/c
_cod_database_code 7225852

loop_
_symmetry_equiv_pos_as_xyz
'x, y, z'
'-x, y+1/2, -z+1/2'
'-x, -y, -z'
'x, -y-1/2, z-1/2'

loop_
_atom_site_label
_atom_site_type_symbol
_atom_site_fract_x
_atom_site_fract_y
_atom_site_fract_z
_atom_site_U_iso_or_equiv
_atom_site_adp_type
_atom_site_occupancy
_atom_site_symmetry_multiplicity
_atom_site_calc_flag
_atom_site_refinement_flags
_atom_site_disorder_assembly
_atom_site_disorder_group
C1 C 0.7371(7) 0.5651(2) 0.6032(3) 0.0644(10) Uani 0.868(4) 1 d PD A 1
C2 C 0.8081(7) 0.4943(2) 0.6646(4) 0.0778(13) Uani 0.868(4) 1 d PD A 1
H2A H 0.6940 0.4795 0.7097 0.093 Uiso 0.868(4) 1 calc PR A 1
H2B H 0.8189 0.4564 0.6079 0.093 Uiso 0.868(4) 1 calc PR A 1
C3 C 1.0171(9) 0.5011(2) 0.7377(5) 0.105(2) Uani 0.868(4) 1 d PD A 1
H3A H 1.0013 0.5383 0.7947 0.126 Uiso 0.868(4) 1 calc PR A 1
H3B H 1.1260 0.5192 0.6919 0.126 Uiso 0.868(4) 1 calc PR A 1
C4 C 1.1151(9) 0.4341(2) 0.8007(4) 0.0597(16) Uani 0.868(4) 1 d PD A 1
O1 O 0.5276(5) 0.57883(13) 0.5947(2) 0.0778(9) Uani 0.868(4) 1 d PD A 1
H1 H 0.4997 0.6181 0.5616 0.117 Uiso 0.868(4) 1 calc PR A 1
O2 O 0.8647(5) 0.6050(2) 0.5665(5) 0.141(2) Uani 0.868(4) 1 d PD A 1
O3 O 1.0505(10) 0.3744(2) 0.7811(5) 0.0660(14) Uani 0.868(4) 1 d PD A 1
O4 O 1.2685(8) 0.4509(2) 0.8884(4) 0.112(2) Uani 0.868(4) 1 d PD A 1
H4 H 1.3200 0.4134 0.9207 0.168 Uiso 0.868(4) 1 calc PR A 1
C1' C 0.773(5) 0.5527(14) 0.561(2) 0.0644(10) Uani 0.132(4) 1 d PD A 2
C2' C 0.869(4) 0.4846(13) 0.619(3) 0.0778(13) Uani 0.132(4) 1 d PD A 2
H2'1 H 0.7557 0.4664 0.6624 0.093 Uiso 0.132(4) 1 calc PR A 2
H2'2 H 0.8773 0.4493 0.5584 0.093 Uiso 0.132(4) 1 calc PR A 2
C3' C 1.068(6) 0.4809(15) 0.691(3) 0.105(2) Uani 0.132(4) 1 d PD A 2
H3'1 H 1.0838 0.5273 0.7317 0.126 Uiso 0.132(4) 1 calc PR A 2
H3'2 H 1.1827 0.4804 0.6417 0.126 Uiso 0.132(4) 1 calc PR A 2
C4' C 1.137(7) 0.4236(17) 0.781(4) 0.0597(16) Uani 0.132(4) 1 d PD A 2
O1' O 0.675(4) 0.5968(10) 0.6207(16) 0.0778(9) Uani 0.132(4) 1 d PD A 2
H1' H 0.6357 0.6335 0.5826 0.117 Uiso 0.132(4) 1 calc PR A 2
O2' O 0.786(4) 0.5714(12) 0.468(2) 0.141(2) Uani 0.132(4) 1 d PD A 2
O3' O 1.086(8) 0.3632(16) 0.765(4) 0.089(15) Uani 0.132(4) 1 d PD A 2
O4' O 1.327(3) 0.4396(10) 0.8472(16) 0.044(5) Uani 0.132(4) 1 d PD A 2
H4' H 1.3570 0.4076 0.8964 0.066 Uiso 0.132(4) 1 calc PR A 2
C5 C 0.2027(4) 0.72470(14) 0.4904(2) 0.0562(7) Uani 1 1 d . . .
H5A H 0.1098 0.6863 0.4500 0.067 Uiso 1 1 calc R . .
H5B H 0.1776 0.7250 0.5699 0.067 Uiso 1 1 calc R . .
C6 C 0.5804(4) 0.76760(12) 0.54829(19) 0.0454(6) Uani 1 1 d . . .
H6A H 0.7385 0.7584 0.5451 0.055 Uiso 1 1 calc R . .
H6B H 0.5616 0.7679 0.6288 0.055 Uiso 1 1 calc R . .
C7 C 0.2741(4) 0.85113(14) 0.4994(2) 0.0534(6) Uani 1 1 d . . .
H7A H 0.2499 0.8520 0.5790 0.064 Uiso 1 1 calc R . .
H7B H 0.2291 0.8983 0.4654 0.064 Uiso 1 1 calc R . .
C8 C 0.1746(4) 0.79282(13) 0.31832(19) 0.0466(6) Uani 1 1 d . . .
H8A H 0.0828 0.7546 0.2769 0.056 Uiso 1 1 calc R . .
H8B H 0.1286 0.8391 0.2814 0.056 Uiso 1 1 calc R . .
C9 C 0.4758(4) 0.70951(13) 0.3660(2) 0.0531(6) Uani 1 1 d . . .
H9A H 0.6333 0.6998 0.3623 0.064 Uiso 1 1 calc R . .
H9B H 0.3863 0.6709 0.3242 0.064 Uiso 1 1 calc R . .
C10 C 0.5462(4) 0.83700(13) 0.3741(2) 0.0506(6) Uani 1 1 d . . .
H10A H 0.5032 0.8838 0.3382 0.061 Uiso 1 1 calc R . .
H10B H 0.7044 0.8288 0.3701 0.061 Uiso 1 1 calc R . .
N1 N 0.5161(3) 0.83959(10) 0.49656(15) 0.0442(5) Uani 1 1 d . . .
N2 N 0.1342(3) 0.79470(11) 0.43771(17) 0.0494(5) Uani 1 1 d . . .
N3 N 0.4421(3) 0.70861(10) 0.48747(16) 0.0472(5) Uani 1 1 d . . .
N4 N 0.4118(3) 0.77943(10) 0.31082(15) 0.0453(5) Uani 1 1 d . . .

loop_
_atom_site_aniso_label
_atom_site_aniso_U_11
_atom_site_aniso_U_22
_atom_site_aniso_U_33
_atom_site_aniso_U_23
_atom_site_aniso_U_13
_atom_site_aniso_U_12
C1 0.059(2) 0.052(2) 0.076(3) 0.010(2) -0.007(2) 0.0072(17)
C2 0.066(2) 0.0569(19) 0.103(3) 0.032(2) -0.0095(19) 0.0054(16)
C3 0.113(4) 0.043(2) 0.130(4) 0.020(2) -0.065(3) -0.009(2)
C4 0.061(2) 0.041(2) 0.066(3) 0.0047(17) -0.0192(19) 0.0004(16)
O1 0.0628(18) 0.0624(14) 0.1046(19) 0.0279(13) 0.0031(14) 0.0063(12)
O2 0.071(2) 0.100(3) 0.248(5) 0.110(3) 0.014(2) 0.0004(17)
O3 0.075(2) 0.0358(17) 0.075(3) 0.0074(19) -0.0228(19) -0.006(2)
O4 0.135(4) 0.0504(16) 0.118(4) -0.010(2) -0.080(3) 0.0148(19)
C1' 0.059(2) 0.052(2) 0.076(3) 0.010(2) -0.007(2) 0.0072(17)
C2' 0.066(2) 0.0569(19) 0.103(3) 0.032(2) -0.0095(19) 0.0054(16)
C3' 0.113(4) 0.043(2) 0.130(4) 0.020(2) -0.065(3) -0.009(2)
C4' 0.061(2) 0.041(2) 0.066(3) 0.0047(17) -0.0192(19) 0.0004(16)
O1' 0.0628(18) 0.0624(14) 0.1046(19) 0.0279(13) 0.0031(14) 0.0063(12)
O2' 0.071(2) 0.100(3) 0.248(5) 0.110(3) 0.014(2) 0.0004(17)
O3' 0.13(3) 0.055(16) 0.069(14) -0.032(10) -0.031(14) 0.044(14)
O4' 0.041(8) 0.026(8) 0.057(10) 0.019(7) -0.015(7) -0.025(7)
C5 0.0488(14) 0.0691(16) 0.0519(14) 0.0104(12) 0.0117(11) -0.0146(12)
C6 0.0415(12) 0.0543(13) 0.0378(11) 0.0066(9) -0.0017(9) 0.0048(10)
C7 0.0527(14) 0.0581(14) 0.0474(13) -0.0116(10) 0.0020(10) 0.0156(11)
C8 0.0448(13) 0.0474(12) 0.0425(12) 0.0005(9) -0.0075(9) 0.0008(10)
C9 0.0610(15) 0.0501(13) 0.0478(13) -0.0052(10) 0.0077(11) 0.0145(11)
C10 0.0441(13) 0.0581(14) 0.0489(13) 0.0142(11) 0.0054(10) -0.0092(11)
N1 0.0442(10) 0.0429(10) 0.0413(10) 0.0001(8) -0.0051(8) -0.0022(8)
N2 0.0332(10) 0.0654(13) 0.0493(11) -0.0036(9) 0.0057(8) 0.0030(9)
N3 0.0560(12) 0.0408(10) 0.0425(11) 0.0085(8) 0.0016(8) 0.0033(8)
N4 0.0505(11) 0.0529(11) 0.0329(9) 0.0022(8) 0.0084(8) 0.0030(9)

loop_
_atom_type_symbol
_atom_type_description
_atom_type_scat_dispersion_real
_atom_type_scat_dispersion_imag
_atom_type_scat_source
C C 0.0033 0.0016 'International Tables Vol C Tables 4.2.6.8 and 6.1.1.4'
H H 0.0000 0.0000 'International Tables Vol C Tables 4.2.6.8 and 6.1.1.4'
N N 0.0061 0.0033 'International Tables Vol C Tables 4.2.6.8 and 6.1.1.4'
O O 0.0106 0.0060 'International Tables Vol C Tables 4.2.6.8 and 6.1.1.4'

loop_
_geom_angle_atom_site_label_1
_geom_angle_atom_site_label_2
_geom_angle_atom_site_label_3
_geom_angle
O2 C1 O1 122.6(3)
O2 C1 C2 123.5(4)
O1 C1 C2 113.9(3)
C3 C2 C1 111.7(3)
C3 C2 H2A 109.3
C1 C2 H2A 109.3
C3 C2 H2B 109.3
C1 C2 H2B 109.3
H2A C2 H2B 107.9
C2 C3 C4 117.9(3)
C2 C3 H3A 107.8
C4 C3 H3A 107.8
C2 C3 H3B 107.8
C4 C3 H3B 107.8
H3A C3 H3B 107.2
O3 C4 O4 123.1(4)
O3 C4 C3 125.1(4)
O4 C4 C3 111.6(3)
C1 O1 H1 109.5
C4 O4 H4 109.5
O2' C1' O1' 116(2)
O2' C1' C2' 127(2)
O1' C1' C2' 117(2)
C3' C2' C1' 125(2)
C3' C2' H2'1 106.2
C1' C2' H2'1 106.2
C3' C2' H2'2 106.2
C1' C2' H2'2 106.2
H2'1 C2' H2'2 106.4
C2' C3' C4' 126(2)
C2' C3' H3'1 105.8
C4' C3' H3'1 105.8
C2' C3' H3'2 105.8
C4' C3' H3'2 105.8
H3'1 C3' H3'2 106.2
O3' C4' O4' 119(3)
O3' C4' C3' 122(3)
O4' C4' C3' 112(2)
C1' O1' H1' 109.5
C4' O4' H4' 109.5
N2 C5 N3 112.06(18)
N2 C5 H5A 109.2
N3 C5 H5A 109.2
N2 C5 H5B 109.2
N3 C5 H5B 109.2
H5A C5 H5B 107.9
N3 C6 N1 111.39(16)
N3 C6 H6A 109.3
N1 C6 H6A 109.3
N3 C6 H6B 109.3
N1 C6 H6B 109.3
H6A C6 H6B 108.0
N2 C7 N1 112.34(18)
N2 C7 H7A 109.1
N1 C7 H7A 109.1
N2 C7 H7B 109.1
N1 C7 H7B 109.1
H7A C7 H7B 107.9
N4 C8 N2 112.19(16)
N4 C8 H8A 109.2
N2 C8 H8A 109.2
N4 C8 H8B 109.2
N2 C8 H8B 109.2
H8A C8 H8B 107.9
N4 C9 N3 111.88(17)
N4 C9 H9A 109.2
N3 C9 H9A 109.2
N4 C9 H9B 109.2
N3 C9 H9B 109.2
H9A C9 H9B 107.9
N4 C10 N1 111.98(17)
N4 C10 H10A 109.2
N1 C10 H10A 109.2
N4 C10 H10B 109.2
N1 C10 H10B 109.2
H10A C10 H10B 107.9
C7 N1 C6 108.15(18)
C7 N1 C10 107.71(17)
C6 N1 C10 107.86(17)
C7 N2 C5 108.30(19)
C7 N2 C8 108.85(18)
C5 N2 C8 107.97(18)
C6 N3 C5 108.49(18)
C6 N3 C9 107.83(18)
C5 N3 C9 107.99(18)
C10 N4 C9 108.89(18)
C10 N4 C8 108.22(17)
C9 N4 C8 108.01(18)

loop_
_geom_bond_atom_site_label_1
_geom_bond_atom_site_label_2
_geom_bond_distance
C1 O2 1.188(5)
C1 O1 1.270(5)
C1 C2 1.509(4)
C2 C3 1.405(5)
C2 H2A 0.9700
C2 H2B 0.9700
C3 C4 1.500(4)
C3 H3A 0.9700
C3 H3B 0.9700
C4 O3 1.170(4)
C4 O4 1.301(4)
O1 H1 0.8200
O4 H4 0.8200
C1' O2' 1.155(17)
C1' O1' 1.276(17)
C1' C2' 1.490(17)
C2' C3' 1.347(18)
C2' H2'1 0.9700
C2' H2'2 0.9700
C3' C4' 1.495(18)
C3' H3'1 0.9700
C3' H3'2 0.9700
C4' O3' 1.151(18)
C4' O4' 1.307(18)
O1' H1' 0.8200
O4' H4' 0.8200
C5 N2 1.451(3)
C5 N3 1.473(3)
C5 H5A 0.9700
C5 H5B 0.9700
C6 N3 1.472(3)
C6 N1 1.474(3)
C6 H6A 0.9700
C6 H6B 0.9700
C7 N2 1.448(3)
C7 N1 1.473(3)
C7 H7A 0.9700
C7 H7B 0.9700
C8 N4 1.461(3)
C8 N2 1.462(3)
C8 H8A 0.9700
C8 H8B 0.9700
C9 N4 1.456(3)
C9 N3 1.473(3)
C9 H9A 0.9700
C9 H9B 0.9700
C10 N4 1.454(3)
C10 N1 1.479(3)
C10 H10A 0.9700
C10 H10B 0.9700

loop_
_geom_hbond_atom_site_label_D
_geom_hbond_atom_site_label_H
_geom_hbond_atom_site_label_A
_geom_hbond_distance_DH
_geom_hbond_distance_HA
_geom_hbond_distance_DA
_geom_hbond_angle_DHA
_geom_hbond_site_symmetry_A
O4 H4 N1 0.82 1.85 2.659(4) 169.1 2_746
C8 H8A O3 0.97 2.55 3.465(5) 158.3 3_666
C10 H10B N2 0.97 2.65 3.570(3) 159.3 1_655
C6 H6B N4 0.97 2.60 3.505(3) 155.5 4_576
C7 H7A O3 0.97 2.66 3.502(7) 145.2 2_656
O1 H1 N3 0.82 1.88 2.695(3) 178.7 .

loop_
_geom_torsion_atom_site_label_1
_geom_torsion_atom_site_label_2
_geom_torsion_atom_site_label_3
_geom_torsion_atom_site_label_4
_geom_torsion
O2 C1 C2 C3 39.2(7)
O1 C1 C2 C3 -140.3(5)
C1 C2 C3 C4 -177.3(5)
C2 C3 C4 O3 12.5(10)
C2 C3 C4 O4 -161.3(6)
O2' C1' C2' C3' 96(5)
O1' C1' C2' C3' -80(5)
C1' C2' C3' C4' 158(4)
C2' C3' C4' O3' 37(8)
C2' C3' C4' O4' -171(4)
N2 C7 N1 C6 -58.7(2)
N2 C7 N1 C10 57.6(2)
N3 C6 N1 C7 57.4(2)
N3 C6 N1 C10 -58.9(2)
N4 C10 N1 C7 -58.2(2)
N4 C10 N1 C6 58.3(2)
N1 C7 N2 C5 59.4(2)
N1 C7 N2 C8 -57.8(2)
N3 C5 N2 C7 -59.0(2)
N3 C5 N2 C8 58.7(2)
N4 C8 N2 C7 58.0(2)
N4 C8 N2 C5 -59.3(2)
N1 C6 N3 C5 -57.4(2)
N1 C6 N3 C9 59.3(2)
N2 C5 N3 C6 58.4(2)
N2 C5 N3 C9 -58.2(2)
N4 C9 N3 C6 -59.0(2)
N4 C9 N3 C5 58.0(2)
N1 C10 N4 C9 -58.4(2)
N1 C10 N4 C8 58.8(2)
N3 C9 N4 C10 58.8(2)
N3 C9 N4 C8 -58.5(2)
N2 C8 N4 C10 -58.4(2)
N2 C8 N4 C9 59.3(2)
